data_4032507
loop_
_publ_author_name
'Yedage, Subhash Laxman'
'Bhanage, Bhalchandra M.'

_publ_section_title
;
 tert-Butyl Nitrite Mediated Synthesis of N-nitrosoamides, Carboxylic
 Acids, Benzocoumarins and Isocoumarins from Amides.
;
_journal_name_full 'The Journal of organic chemistry'
_journal_paper_doi 10.1021/acs.joc.7b00570
_journal_year 2017
_chemical_formula_moiety 'C10 H10 N2 O2'
_chemical_formula_sum 'C10 H10 N2 O2'
_chemical_formula_weight 190.20
_chemical_name_systematic
;
 ?
;
_space_group_crystal_system monoclinic
_space_group_IT_number 14
_space_group_name_Hall '-P 2yn'
_space_group_name_H-M_alt 'P 1 21/n 1'
_symmetry_space_group_name_Hall '-P 2yn'
_symmetry_space_group_name_H-M 'P 1 21/n 1'
_atom_sites_solution_hydrogens geom
_audit_creation_method SHELXL-2014
_cell_angle_alpha 90
_cell_angle_beta 102.186(12)
_cell_angle_gamma 90
_cell_formula_units_Z 4
_cell_length_a 5.793(2)
_cell_length_b 23.033(9)
_cell_length_c 7.148(3)
_cell_measurement_reflns_used 3297
_cell_measurement_temperature 110(2)
_cell_measurement_theta_max 28.12
_cell_measurement_theta_min 3.05
_cell_volume 932.3(6)
_computing_cell_refinement 'Bruker SAINT'
_computing_data_collection 'Bruker APEX2'
_computing_data_reduction 'Bruker SAINT'
_computing_molecular_graphics 'Bruker SHELXTL'
_computing_publication_material 'Bruker SHELXTL'
_computing_structure_refinement 'SHELXL-2014 (Sheldrick 2014)'
_computing_structure_solution 'SHELXS-97 (Sheldrick 2008)'
_diffrn_ambient_temperature 110(2)
_diffrn_measured_fraction_theta_full 0.943
_diffrn_measured_fraction_theta_max 0.968
_diffrn_measurement_device_type 'Bruker APEX-II CCD'
_diffrn_measurement_method '\f and \w scans'
_diffrn_radiation_type MoK\a
_diffrn_radiation_wavelength 0.71073
_diffrn_reflns_av_R_equivalents 0.0793
_diffrn_reflns_av_unetI/netI 0.0690
_diffrn_reflns_Laue_measured_fraction_full 0.943
_diffrn_reflns_Laue_measured_fraction_max 0.968
_diffrn_reflns_limit_h_max 6
_diffrn_reflns_limit_h_min -6
_diffrn_reflns_limit_k_max 27
_diffrn_reflns_limit_k_min -27
_diffrn_reflns_limit_l_max 8
_diffrn_reflns_limit_l_min -8
_diffrn_reflns_number 7172
_diffrn_reflns_point_group_measured_fraction_full 0.943
_diffrn_reflns_point_group_measured_fraction_max 0.968
_diffrn_reflns_theta_full 25.242
_diffrn_reflns_theta_max 24.999
_diffrn_reflns_theta_min 3.047
_exptl_absorpt_coefficient_mu 0.097
_exptl_absorpt_correction_T_max 0.995
_exptl_absorpt_correction_T_min 0.993
_exptl_absorpt_correction_type multi-scan
_exptl_absorpt_process_details 'BRUKER SADABS'
_exptl_crystal_colour yellow
_exptl_crystal_density_diffrn 1.355
_exptl_crystal_description neddle
_exptl_crystal_F_000 400
_exptl_crystal_size_max 0.19
_exptl_crystal_size_mid 0.06
_exptl_crystal_size_min 0.05
_refine_diff_density_max 0.454
_refine_diff_density_min -0.342
_refine_diff_density_rms 0.105
_refine_ls_extinction_coef 0.12(3)
_refine_ls_extinction_expression Fc^*^=kFc[1+0.001xFc^2^\l^3^/sin(2\q)]^-1/4^
_refine_ls_extinction_method SHELXL
_refine_ls_goodness_of_fit_ref 1.061
_refine_ls_hydrogen_treatment RIDING
_refine_ls_matrix_type full
_refine_ls_number_parameters 129
_refine_ls_number_reflns 1586
_refine_ls_number_restraints 0
_refine_ls_restrained_S_all 1.061
_refine_ls_R_factor_all 0.1319
_refine_ls_R_factor_gt 0.1089
_refine_ls_shift/su_max 0.000
_refine_ls_shift/su_mean 0.000
_refine_ls_structure_factor_coef Fsqd
_refine_ls_weighting_details 'w=1/[\s^2^(Fo^2^)+(0.1125P)^2^+7.2268P] where P=(Fo^2^+2Fc^2^)/3'
_refine_ls_weighting_scheme calc
_refine_ls_wR_factor_gt 0.3017
_refine_ls_wR_factor_ref 0.3161
_reflns_Friedel_coverage 0.000
_reflns_number_gt 1205
_reflns_number_total 1586
_reflns_threshold_expression 'I > 2\s(I)'
_cod_data_source_file jo7b00570_si_002.cif
_cod_data_source_block mo_S_610_ICT_0m
_cod_depositor_comments
;
The following automatic conversions were performed:

'_exptl_absorpt_correction_type' value 'MULTI-SCAN' changed to
'multi-scan' according to
/home/data/users/saulius/crontab/automatic-downloads/rss-feeds/ACS/lib/dictionaries/cif_core.dic
dictionary named 'cif_core.dic' version 2.4.2 from 2011-04-26.

Automatic conversion script
Id: cif_fix_values 4973 2017-02-22 13:04:09Z antanas 
;
_cod_original_cell_volume 932.4(6)
_cod_database_code 4032507
_shelx_space_group_comment
;
The symmetry employed for this shelxl refinement is uniquely defined
by the following loop, which should always be used as a source of
symmetry information in preference to the above space-group names.
They are only intended as comments.
;
_shelxl_version_number 2014-3

loop_
_space_group_symop_operation_xyz
'x, y, z'
'-x+1/2, y+1/2, -z+1/2'
'-x, -y, -z'
'x-1/2, -y-1/2, z-1/2'

loop_
_atom_site_label
_atom_site_type_symbol
_atom_site_fract_x
_atom_site_fract_y
_atom_site_fract_z
_atom_site_U_iso_or_equiv
_atom_site_adp_type
_atom_site_occupancy
_atom_site_site_symmetry_order
_atom_site_calc_flag
_atom_site_refinement_flags_posn
_atom_site_refinement_flags_adp
O1 O 0.0353(7) 0.07362(18) 0.6561(6) 0.0305(12) Uani 1 1 d . .
O2 O 0.5817(10) 0.20606(19) 0.8724(7) 0.0426(15) Uani 1 1 d . .
N1 N 0.3045(8) 0.1425(2) 0.7740(7) 0.0219(12) Uani 1 1 d . .
N2 N 0.5348(10) 0.1540(2) 0.8401(7) 0.0301(13) Uani 1 1 d . .
C1 C 0.7898(10) -0.0553(3) 0.8192(7) 0.0222(13) Uani 1 1 d . .
H1 H 0.8448 -0.0182 0.8667 0.027 Uiso 1 1 calc R U
C2 C 0.9452(12) -0.1023(3) 0.8444(8) 0.0279(15) Uani 1 1 d . .
H2 H 1.1046 -0.0970 0.9095 0.033 Uiso 1 1 calc R U
C3 C 0.8678(11) -0.1567(3) 0.7747(8) 0.0274(15) Uani 1 1 d . .
H3 H 0.9734 -0.1888 0.7914 0.033 Uiso 1 1 calc R U
C4 C 0.6323(12) -0.1638(3) 0.6796(9) 0.0307(16) Uani 1 1 d . .
H4 H 0.5773 -0.2008 0.6311 0.037 Uiso 1 1 calc R U
C5 C 0.4800(11) -0.1170(3) 0.6564(8) 0.0235(14) Uani 1 1 d . .
H5 H 0.3204 -0.1223 0.5918 0.028 Uiso 1 1 calc R U
C6 C 0.5552(10) -0.0622(2) 0.7254(7) 0.0220(14) Uani 1 1 d . .
C7 C 0.3859(11) -0.0136(3) 0.6988(7) 0.0247(14) Uani 1 1 d . .
H7 H 0.2291 -0.0219 0.6329 0.030 Uiso 1 1 calc R U
C8 C 0.4324(10) 0.0406(2) 0.7584(8) 0.0227(14) Uani 1 1 d . .
H8 H 0.5868 0.0510 0.8245 0.027 Uiso 1 1 calc R U
C9 C 0.2455(11) 0.0841(2) 0.7221(8) 0.0245(14) Uani 1 1 d . .
C10 C 0.1310(13) 0.1890(3) 0.7456(9) 0.0337(16) Uani 1 1 d . .
H10A H 0.1523 0.2127 0.8618 0.051 Uiso 1 1 calc R U
H10B H -0.0283 0.1723 0.7181 0.051 Uiso 1 1 calc R U
H10C H 0.1520 0.2133 0.6379 0.051 Uiso 1 1 calc R U

loop_
_atom_site_aniso_label
_atom_site_aniso_U_11
_atom_site_aniso_U_22
_atom_site_aniso_U_33
_atom_site_aniso_U_23
_atom_site_aniso_U_13
_atom_site_aniso_U_12
O1 0.019(2) 0.041(3) 0.029(2) -0.0001(18) -0.0021(18) 0.0030(18)
O2 0.063(4) 0.028(2) 0.036(3) -0.0034(19) 0.007(2) -0.005(2)
N1 0.016(3) 0.034(3) 0.015(2) 0.0009(19) 0.0012(19) -0.0007(19)
N2 0.034(3) 0.031(3) 0.023(3) -0.003(2) 0.001(2) -0.002(2)
C1 0.020(3) 0.033(3) 0.012(3) -0.003(2) 0.000(2) 0.000(2)
C2 0.028(3) 0.040(4) 0.014(3) 0.003(2) 0.001(2) 0.001(3)
C3 0.032(4) 0.034(3) 0.018(3) 0.003(2) 0.010(3) 0.009(3)
C4 0.044(4) 0.024(3) 0.025(3) -0.002(2) 0.010(3) -0.001(3)
C5 0.018(3) 0.038(3) 0.015(3) 0.000(2) 0.005(2) -0.004(2)
C6 0.024(3) 0.033(3) 0.010(3) 0.002(2) 0.008(2) 0.003(2)
C7 0.025(3) 0.037(3) 0.011(3) 0.003(2) 0.003(2) 0.001(3)
C8 0.016(3) 0.034(3) 0.017(3) 0.001(2) 0.000(2) 0.002(2)
C9 0.029(4) 0.029(3) 0.016(3) 0.003(2) 0.007(3) 0.003(3)
C10 0.046(4) 0.030(3) 0.024(3) -0.001(2) 0.006(3) 0.006(3)

loop_
_atom_type_symbol
_atom_type_description
_atom_type_scat_dispersion_real
_atom_type_scat_dispersion_imag
_atom_type_scat_source
C C 0.0033 0.0016 'International Tables Vol C Tables 4.2.6.8 and 6.1.1.4'
N N 0.0061 0.0033 'International Tables Vol C Tables 4.2.6.8 and 6.1.1.4'
O O 0.0106 0.0060 'International Tables Vol C Tables 4.2.6.8 and 6.1.1.4'
H H 0.0000 0.0000 'International Tables Vol C Tables 4.2.6.8 and 6.1.1.4'

loop_
_geom_angle_atom_site_label_1
_geom_angle_atom_site_label_2
_geom_angle_atom_site_label_3
_geom_angle
N2 N1 C9 116.5(5)
N2 N1 C10 120.6(5)
C9 N1 C10 122.8(5)
O2 N2 N1 114.7(5)
C6 C1 C2 120.8(6)
C1 C2 C3 120.2(6)
C4 C3 C2 119.2(6)
C5 C4 C3 120.0(6)
C4 C5 C6 121.4(6)
C1 C6 C5 118.4(5)
C1 C6 C7 122.1(5)
C5 C6 C7 119.5(6)
C8 C7 C6 126.0(6)
C7 C8 C9 119.8(6)
O1 C9 N1 116.8(5)
O1 C9 C8 124.7(5)
N1 C9 C8 118.5(5)

loop_
_geom_bond_atom_site_label_1
_geom_bond_atom_site_label_2
_geom_bond_distance
O1 C9 1.233(7)
O2 N2 1.240(7)
N1 N2 1.345(7)
N1 C9 1.417(8)
N1 C10 1.453(8)
C1 C6 1.392(8)
C1 C2 1.394(8)
C2 C3 1.389(9)
C3 C4 1.399(9)
C4 C5 1.382(9)
C5 C6 1.391(8)
C6 C7 1.473(8)
C7 C8 1.329(8)
C8 C9 1.458(8)
